data_7150609
loop_
_publ_author_name
'Rahanyan, Nelli'
'Linden, Anthony'
'Baldridge, Kim K.'
'Siegel, Jay S.'

_publ_section_title
;
 Diels--Alder reactions of 3,6-disubstituted 1,2,4,5-tetrazines.
 Synthesis and X-ray crystal structures of diazafluoranthene
 derivatives
;
_journal_issue 10
_journal_name_full 'Organic &amp; Biomolecular Chemistry'
_journal_page_first 2082
_journal_page_last 2092
_journal_paper_doi 10.1039/b820551e
_journal_volume 7
_journal_year 2009
_chemical_formula_moiety 'C16 H12 N2'
_chemical_formula_sum 'C16 H12 N2'
_chemical_formula_weight 232.28
_chemical_name_systematic
;
?
;
_space_group_IT_number 15
_symmetry_cell_setting monoclinic
_symmetry_Int_Tables_number 15
_symmetry_space_group_name_Hall '-C 2yc'
_symmetry_space_group_name_H-M 'C 1 2/c 1'
_atom_sites_solution_hydrogens geom
_atom_sites_solution_primary direct
_atom_sites_solution_secondary difmap
_audit_creation_date 06-11-22
_audit_creation_method SHELXL-97
_cell_angle_alpha 90.00
_cell_angle_beta 118.174(4)
_cell_angle_gamma 90.00
_cell_formula_units_Z 8
_cell_length_a 15.6806(12)
_cell_length_b 10.8157(9)
_cell_length_c 15.0851(13)
_cell_measurement_reflns_used 2104
_cell_measurement_temperature 160(1)
_cell_measurement_theta_max 25.0
_cell_measurement_theta_min 2.0
_cell_volume 2255.3(3)
_computing_cell_refinement 'DENZO-SMN (Otwinowski & Minor, 1997)'
_computing_data_collection 'COLLECT (Nonius, 2000)'
_computing_data_reduction 'DENZO-SMN and SCALEPACK (Otwinowski & Minor, 1997)'
_computing_molecular_graphics 'ORTEPII (Johnson, 1976)'
_computing_publication_material 'SHELXL97 and PLATON (Spek, 2006)'
_computing_structure_refinement 'SHELXL97 (Sheldrick, 1997)'
_computing_structure_solution 'SHELXS97 (Sheldrick, 1997)'
_diffrn_ambient_temperature 160(1)
_diffrn_detector '65 mm CCD camera on \k goniostat'
_diffrn_detector_area_resol_mean 9
_diffrn_measured_fraction_theta_full 0.999
_diffrn_measured_fraction_theta_max 0.999
_diffrn_measurement_device_type 'Nonius KappaCCD area-detector diffractometer'
_diffrn_measurement_method '\w scans with \k offsets'
_diffrn_radiation_monochromator 'horizontally mounted graphite crystal'
_diffrn_radiation_source 'Nonius FR590 sealed tube generator'
_diffrn_radiation_type 'Mo K\a'
_diffrn_radiation_wavelength 0.71073
_diffrn_reflns_av_R_equivalents 0.1420
_diffrn_reflns_av_sigmaI/netI 0.0811
_diffrn_reflns_limit_h_max 18
_diffrn_reflns_limit_h_min 0
_diffrn_reflns_limit_k_max 12
_diffrn_reflns_limit_k_min 0
_diffrn_reflns_limit_l_max 15
_diffrn_reflns_limit_l_min -17
_diffrn_reflns_number 16289
_diffrn_reflns_theta_full 25.06
_diffrn_reflns_theta_max 25.06
_diffrn_reflns_theta_min 2.39
_diffrn_standards_decay_% 0
_diffrn_standards_number 0
_exptl_absorpt_coefficient_mu 0.0818
_exptl_absorpt_correction_type none
_exptl_crystal_colour colourless
_exptl_crystal_density_diffrn 1.368
_exptl_crystal_density_method 'not measured'
_exptl_crystal_description plate
_exptl_crystal_F_000 976
_exptl_crystal_size_max 0.22
_exptl_crystal_size_mid 0.15
_exptl_crystal_size_min 0.08
_refine_diff_density_max 0.274
_refine_diff_density_min -0.256
_refine_diff_density_rms 0.060
_refine_ls_extinction_method none
_refine_ls_goodness_of_fit_ref 1.015
_refine_ls_hydrogen_treatment constr
_refine_ls_matrix_type full
_refine_ls_number_parameters 165
_refine_ls_number_reflns 1999
_refine_ls_number_restraints 0
_refine_ls_restrained_S_all 1.015
_refine_ls_R_factor_all 0.1119
_refine_ls_R_factor_gt 0.0608
_refine_ls_shift/su_max 0.001
_refine_ls_shift/su_mean 0.000
_refine_ls_structure_factor_coef Fsqd
_refine_ls_weighting_details 'w=1/[\s^2^(Fo^2^)+(0.0848P)^2^+1.5517P] where P=(Fo^2^+2Fc^2^)/3'
_refine_ls_weighting_scheme calc
_refine_ls_wR_factor_gt 0.1491
_refine_ls_wR_factor_ref 0.1785
_reflns_number_gt 1251
_reflns_number_total 1999
_reflns_threshold_expression 'I > 2\s(I)'
_cod_data_source_file b820551e.txt
_cod_data_source_block SG0643
_cod_database_code 7150609

loop_
_symmetry_equiv_pos_as_xyz
'x, y, z'
'-x, y, -z+1/2'
'x+1/2, y+1/2, z'
'-x+1/2, y+1/2, -z+1/2'
'-x, -y, -z'
'x, -y, z-1/2'
'-x+1/2, -y+1/2, -z'
'x+1/2, -y+1/2, z-1/2'

loop_
_atom_site_label
_atom_site_type_symbol
_atom_site_fract_x
_atom_site_fract_y
_atom_site_fract_z
_atom_site_U_iso_or_equiv
_atom_site_adp_type
_atom_site_occupancy
_atom_site_symmetry_multiplicity
_atom_site_calc_flag
_atom_site_refinement_flags
_atom_site_disorder_assembly
_atom_site_disorder_group
N1 N 0.32086(18) 0.2810(2) 0.71965(18) 0.0330(7) Uani 1 1 d . . .
N2 N 0.3913(2) 0.2017(2) 0.7781(2) 0.0374(7) Uani 1 1 d . . .
C3 C 0.4765(2) 0.2429(3) 0.8509(2) 0.0292(8) Uani 1 1 d . . .
C4 C 0.4945(2) 0.3693(3) 0.8685(2) 0.0231(7) Uani 1 1 d . . .
C5 C 0.57769(19) 0.4413(3) 0.94143(19) 0.0213(7) Uani 1 1 d . . .
C6 C 0.6659(2) 0.4154(3) 1.0228(2) 0.0280(8) Uani 1 1 d . . .
H6 H 0.6859 0.3324 1.0421 0.034 Uiso 1 1 calc R . .
C7 C 0.7261(2) 0.5153(3) 1.0770(2) 0.0333(8) Uani 1 1 d . . .
H7 H 0.7874 0.4979 1.1327 0.040 Uiso 1 1 calc R . .
C8 C 0.6995(2) 0.6358(3) 1.0523(2) 0.0314(8) Uani 1 1 d . . .
H8 H 0.7425 0.7000 1.0907 0.038 Uiso 1 1 calc R . .
C9 C 0.6091(2) 0.6663(3) 0.9705(2) 0.0247(7) Uani 1 1 d . . .
C10 C 0.5696(2) 0.7862(3) 0.9362(2) 0.0342(8) Uani 1 1 d . . .
H10 H 0.6064 0.8578 0.9680 0.041 Uiso 1 1 calc R . .
C11 C 0.4779(2) 0.7977(3) 0.8571(2) 0.0362(9) Uani 1 1 d . . .
H11 H 0.4528 0.8784 0.8354 0.043 Uiso 1 1 calc R . .
C12 C 0.4191(2) 0.6958(3) 0.8066(2) 0.0271(8) Uani 1 1 d . . .
H12 H 0.3553 0.7075 0.7535 0.033 Uiso 1 1 calc R . .
C13 C 0.45629(19) 0.5783(3) 0.83611(19) 0.0198(7) Uani 1 1 d . . .
C14 C 0.42195(19) 0.4516(3) 0.8061(2) 0.0208(7) Uani 1 1 d . . .
C15 C 0.33495(19) 0.4037(3) 0.7321(2) 0.0256(7) Uani 1 1 d . . .
C16 C 0.55101(19) 0.5668(3) 0.91767(19) 0.0209(7) Uani 1 1 d . . .
C17 C 0.5498(3) 0.1459(3) 0.9101(3) 0.0454(10) Uani 1 1 d . . .
H171 H 0.5575 0.1424 0.9784 0.068 Uiso 1 1 calc R . .
H172 H 0.6120 0.1666 0.9133 0.068 Uiso 1 1 calc R . .
H173 H 0.5278 0.0654 0.8775 0.068 Uiso 1 1 calc R . .
C18 C 0.2523(2) 0.4839(3) 0.6627(2) 0.0348(8) Uani 1 1 d . . .
H181 H 0.1975 0.4318 0.6185 0.052 Uiso 1 1 calc R . .
H182 H 0.2725 0.5345 0.6220 0.052 Uiso 1 1 calc R . .
H183 H 0.2330 0.5379 0.7023 0.052 Uiso 1 1 calc R . .

loop_
_atom_site_aniso_label
_atom_site_aniso_U_11
_atom_site_aniso_U_22
_atom_site_aniso_U_33
_atom_site_aniso_U_23
_atom_site_aniso_U_13
_atom_site_aniso_U_12
N1 0.0324(15) 0.0352(17) 0.0304(15) -0.0071(13) 0.0140(12) -0.0097(13)
N2 0.0381(17) 0.0354(17) 0.0413(17) -0.0068(14) 0.0210(14) -0.0112(14)
C3 0.0336(18) 0.0255(18) 0.0303(18) 0.0037(14) 0.0167(15) -0.0029(14)
C4 0.0242(16) 0.0262(17) 0.0242(16) 0.0017(13) 0.0159(14) 0.0004(13)
C5 0.0190(15) 0.0291(17) 0.0154(15) -0.0018(13) 0.0079(12) -0.0031(13)
C6 0.0247(16) 0.0378(19) 0.0224(16) 0.0040(15) 0.0117(14) 0.0024(14)
C7 0.0202(16) 0.057(2) 0.0199(16) -0.0024(16) 0.0070(13) -0.0014(16)
C8 0.0225(17) 0.045(2) 0.0276(18) -0.0148(16) 0.0127(15) -0.0114(15)
C9 0.0202(16) 0.0336(18) 0.0219(16) -0.0084(14) 0.0113(13) -0.0064(14)
C10 0.0357(19) 0.0270(18) 0.043(2) -0.0115(16) 0.0211(17) -0.0061(15)
C11 0.036(2) 0.0272(19) 0.049(2) 0.0026(16) 0.0237(17) 0.0064(15)
C12 0.0223(16) 0.0285(19) 0.0280(17) 0.0004(14) 0.0097(14) 0.0019(14)
C13 0.0166(14) 0.0271(17) 0.0175(15) -0.0016(13) 0.0096(12) -0.0029(13)
C14 0.0192(15) 0.0275(17) 0.0182(15) 0.0007(13) 0.0109(13) -0.0003(13)
C15 0.0196(16) 0.037(2) 0.0194(15) -0.0065(14) 0.0086(13) -0.0067(14)
C16 0.0195(15) 0.0277(18) 0.0172(15) -0.0004(13) 0.0100(13) -0.0001(13)
C17 0.053(2) 0.026(2) 0.054(2) 0.0099(17) 0.023(2) 0.0010(17)
C18 0.0202(16) 0.053(2) 0.0256(17) -0.0070(16) 0.0063(14) -0.0052(15)

loop_
_atom_type_symbol
_atom_type_description
_atom_type_number_in_cell
_atom_type_scat_dispersion_real
_atom_type_scat_dispersion_imag
_atom_type_scat_source
C C 128 0.0033 0.0016
; International Tables for Crystallography (1992).
Vol. C, Tables 4.2.6.8 and 6.1.1.4
;
H H 96 0.0000 0.0000
; International Tables for Crystallography (1992).
Vol. C, Tables 4.2.6.8 and 6.1.1.4
;
N N 16 0.0061 0.0033
; International Tables for Crystallography (1992).
Vol. C, Tables 4.2.6.8 and 6.1.1.4
;

loop_
_geom_angle_atom_site_label_1
_geom_angle_atom_site_label_2
_geom_angle_atom_site_label_3
_geom_angle
_geom_angle_site_symmetry_1
_geom_angle_site_symmetry_3
_geom_angle_publ_flag
C15 N1 N2 120.5(2) . . ?
C3 N2 N1 121.0(3) . . ?
N2 C3 C4 121.0(3) . . ?
N2 C3 C17 116.2(3) . . ?
C4 C3 C17 122.8(3) . . ?
C3 C4 C14 117.8(3) . . ?
C3 C4 C5 133.6(3) . . ?
C14 C4 C5 108.6(2) . . ?
C6 C5 C16 118.2(3) . . ?
C6 C5 C4 136.3(3) . . ?
C16 C5 C4 105.5(2) . . ?
C5 C6 C7 118.4(3) . . ?
C5 C6 H6 120.8 . . ?
C7 C6 H6 120.8 . . ?
C8 C7 C6 122.5(3) . . ?
C8 C7 H7 118.7 . . ?
C6 C7 H7 118.7 . . ?
C7 C8 C9 120.9(3) . . ?
C7 C8 H8 119.6 . . ?
C9 C8 H8 119.6 . . ?
C16 C9 C8 115.8(3) . . ?
C16 C9 C10 116.2(3) . . ?
C8 C9 C10 128.0(3) . . ?
C11 C10 C9 119.7(3) . . ?
C11 C10 H10 120.2 . . ?
C9 C10 H10 120.2 . . ?
C10 C11 C12 123.3(3) . . ?
C10 C11 H11 118.4 . . ?
C12 C11 H11 118.4 . . ?
C13 C12 C11 118.5(3) . . ?
C13 C12 H12 120.8 . . ?
C11 C12 H12 120.8 . . ?
C12 C13 C16 118.1(3) . . ?
C12 C13 C14 136.4(3) . . ?
C16 C13 C14 105.5(2) . . ?
C15 C14 C4 118.7(3) . . ?
C15 C14 C13 132.4(3) . . ?
C4 C14 C13 108.9(2) . . ?
N1 C15 C14 120.9(3) . . ?
N1 C15 C18 116.3(2) . . ?
C14 C15 C18 122.8(3) . . ?
C9 C16 C5 124.1(3) . . ?
C9 C16 C13 124.3(3) . . ?
C5 C16 C13 111.6(2) . . ?
C3 C17 H171 109.5 . . ?
C3 C17 H172 109.5 . . ?
H171 C17 H172 109.5 . . ?
C3 C17 H173 109.5 . . ?
H171 C17 H173 109.5 . . ?
H172 C17 H173 109.5 . . ?
C15 C18 H181 109.5 . . ?
C15 C18 H182 109.5 . . ?
H181 C18 H182 109.5 . . ?
C15 C18 H183 109.5 . . ?
H181 C18 H183 109.5 . . ?
H182 C18 H183 109.5 . . ?

loop_
_geom_bond_atom_site_label_1
_geom_bond_atom_site_label_2
_geom_bond_distance
_geom_bond_site_symmetry_2
_geom_bond_publ_flag
N1 C15 1.344(4) . ?
N1 N2 1.347(4) . ?
N2 C3 1.343(4) . ?
C3 C4 1.396(4) . ?
C3 C17 1.500(4) . ?
C4 C14 1.400(4) . ?
C4 C5 1.470(4) . ?
C5 C6 1.377(4) . ?
C5 C16 1.416(4) . ?
C6 C7 1.413(4) . ?
C6 H6 0.9500 . ?
C7 C8 1.365(4) . ?
C7 H7 0.9500 . ?
C8 C9 1.411(4) . ?
C8 H8 0.9500 . ?
C9 C16 1.392(4) . ?
C9 C10 1.425(4) . ?
C10 C11 1.374(4) . ?
C10 H10 0.9500 . ?
C11 C12 1.407(4) . ?
C11 H11 0.9500 . ?
C12 C13 1.381(4) . ?
C12 H12 0.9500 . ?
C13 C16 1.418(4) . ?
C13 C14 1.464(4) . ?
C14 C15 1.392(4) . ?
C15 C18 1.499(4) . ?
C17 H171 0.9800 . ?
C17 H172 0.9800 . ?
C17 H173 0.9800 . ?
C18 H181 0.9800 . ?
C18 H182 0.9800 . ?
C18 H183 0.9800 . ?

loop_
_geom_torsion_atom_site_label_1
_geom_torsion_atom_site_label_2
_geom_torsion_atom_site_label_3
_geom_torsion_atom_site_label_4
_geom_torsion
_geom_torsion_site_symmetry_1
_geom_torsion_site_symmetry_2
_geom_torsion_site_symmetry_3
_geom_torsion_site_symmetry_4
_geom_torsion_publ_flag
C15 N1 N2 C3 0.9(4) . . . . ?
N1 N2 C3 C4 0.3(4) . . . . ?
N1 N2 C3 C17 -179.2(3) . . . . ?
N2 C3 C4 C14 -1.7(4) . . . . ?
C17 C3 C4 C14 177.8(3) . . . . ?
N2 C3 C4 C5 179.0(3) . . . . ?
C17 C3 C4 C5 -1.5(5) . . . . ?
C3 C4 C5 C6 -4.7(6) . . . . ?
C14 C4 C5 C6 175.9(3) . . . . ?
C3 C4 C5 C16 178.4(3) . . . . ?
C14 C4 C5 C16 -1.0(3) . . . . ?
C16 C5 C6 C7 -1.4(4) . . . . ?
C4 C5 C6 C7 -177.9(3) . . . . ?
C5 C6 C7 C8 0.7(4) . . . . ?
C6 C7 C8 C9 0.4(5) . . . . ?
C7 C8 C9 C16 -0.7(4) . . . . ?
C7 C8 C9 C10 178.5(3) . . . . ?
C16 C9 C10 C11 1.8(4) . . . . ?
C8 C9 C10 C11 -177.3(3) . . . . ?
C9 C10 C11 C12 0.1(5) . . . . ?
C10 C11 C12 C13 -1.9(5) . . . . ?
C11 C12 C13 C16 1.7(4) . . . . ?
C11 C12 C13 C14 179.7(3) . . . . ?
C3 C4 C14 C15 1.9(4) . . . . ?
C5 C4 C14 C15 -178.6(2) . . . . ?
C3 C4 C14 C13 -178.9(2) . . . . ?
C5 C4 C14 C13 0.6(3) . . . . ?
C12 C13 C14 C15 1.0(5) . . . . ?
C16 C13 C14 C15 179.1(3) . . . . ?
C12 C13 C14 C4 -178.1(3) . . . . ?
C16 C13 C14 C4 0.1(3) . . . . ?
N2 N1 C15 C14 -0.7(4) . . . . ?
N2 N1 C15 C18 179.5(3) . . . . ?
C4 C14 C15 N1 -0.7(4) . . . . ?
C13 C14 C15 N1 -179.8(3) . . . . ?
C4 C14 C15 C18 179.0(3) . . . . ?
C13 C14 C15 C18 0.0(5) . . . . ?
C8 C9 C16 C5 -0.1(4) . . . . ?
C10 C9 C16 C5 -179.3(2) . . . . ?
C8 C9 C16 C13 177.2(2) . . . . ?
C10 C9 C16 C13 -2.0(4) . . . . ?
C6 C5 C16 C9 1.1(4) . . . . ?
C4 C5 C16 C9 178.6(3) . . . . ?
C6 C5 C16 C13 -176.5(2) . . . . ?
C4 C5 C16 C13 1.1(3) . . . . ?
C12 C13 C16 C9 0.3(4) . . . . ?
C14 C13 C16 C9 -178.3(3) . . . . ?
C12 C13 C16 C5 177.9(2) . . . . ?
C14 C13 C16 C5 -0.7(3) . . . . ?

loop_
_cod_related_entry_id
_cod_related_entry_database
_cod_related_entry_code
1 ChemSpider 25942870
